data_7227139
loop_
_publ_author_name
'Gu, Jin-Zhong'
'Liang, Xiao-Xiao'
'Cui, Yan-Hui'
'Wu, Jiang'
'Kirillov, Alexander M.'

_publ_section_title
;
 Exploring 4-(3-carboxyphenyl)picolinic acid as a semirigid building block
 for the hydrothermal self-assembly of diverse metal--organic and
 supramolecular networks
;
_journal_issue 1
_journal_name_full CrystEngComm
_journal_page_first 117
_journal_paper_doi 10.1039/C6CE02115H
_journal_volume 19
_journal_year 2017
_chemical_formula_sum 'C13 H11 Co N O6'
_chemical_formula_weight 336.16
_space_group_crystal_system monoclinic
_space_group_IT_number 14
_space_group_name_Hall '-P 2ybc'
_space_group_name_H-M_alt 'P 1 21/c 1'
_symmetry_space_group_name_Hall '-P 2ybc'
_symmetry_space_group_name_H-M 'P 1 21/c 1'
_atom_sites_solution_hydrogens mixed
_audit_creation_method SHELXL-2014/7
_audit_update_record
;
2016-11-11 deposited with the CCDC.
2016-11-21 downloaded from the CCDC.
;
_cell_angle_alpha 90
_cell_angle_beta 93.443(4)
_cell_angle_gamma 90
_cell_formula_units_Z 4
_cell_length_a 12.5902(5)
_cell_length_b 13.8557(6)
_cell_length_c 7.0755(3)
_cell_measurement_reflns_used 4870
_cell_measurement_temperature 293(2)
_cell_measurement_theta_max 25.046
_cell_measurement_theta_min 3.354
_cell_volume 1232.07(9)
_computing_cell_refinement 'Bruker SAINT'
_computing_data_collection 'Bruker APEX2'
_computing_data_reduction 'Bruker SAINT'
_computing_molecular_graphics 'Bruker SHELXTL'
_computing_publication_material 'Bruker SHELXTL'
_computing_structure_refinement 'SHELXL-2014/7 (Sheldrick, 2014)'
_computing_structure_solution 'SHELXL-2014/7 (Sheldrick, 2014)'
_diffrn_ambient_temperature 293(2)
_diffrn_measured_fraction_theta_full 0.998
_diffrn_measured_fraction_theta_max 0.998
_diffrn_measurement_device_type 'Bruker APE-II CCD'
_diffrn_measurement_method '\f and \w scans'
_diffrn_radiation_type MoK\a
_diffrn_radiation_wavelength 0.71073
_diffrn_reflns_av_R_equivalents 0.0403
_diffrn_reflns_av_unetI/netI 0.0627
_diffrn_reflns_Laue_measured_fraction_full 0.998
_diffrn_reflns_Laue_measured_fraction_max 0.998
_diffrn_reflns_limit_h_max 12
_diffrn_reflns_limit_h_min -14
_diffrn_reflns_limit_k_max 16
_diffrn_reflns_limit_k_min -16
_diffrn_reflns_limit_l_max 8
_diffrn_reflns_limit_l_min -8
_diffrn_reflns_number 4870
_diffrn_reflns_point_group_measured_fraction_full 0.998
_diffrn_reflns_point_group_measured_fraction_max 0.998
_diffrn_reflns_theta_full 25.046
_diffrn_reflns_theta_max 25.046
_diffrn_reflns_theta_min 3.354
_diffrn_source 'fine-focus sealed tube'
_exptl_absorpt_coefficient_mu 1.422
_exptl_absorpt_correction_type multi-scan
_exptl_crystal_colour pink
_exptl_crystal_density_diffrn 1.812
_exptl_crystal_description block
_exptl_crystal_F_000 684
_exptl_crystal_size_max 0.280
_exptl_crystal_size_mid 0.150
_exptl_crystal_size_min 0.120
_exptl_transmission_factor_max 0.843
_exptl_transmission_factor_min 0.774
_refine_diff_density_max 0.305
_refine_diff_density_min -0.433
_refine_diff_density_rms 0.081
_refine_ls_extinction_method none
_refine_ls_goodness_of_fit_ref 1.060
_refine_ls_hydrogen_treatment constr
_refine_ls_matrix_type full
_refine_ls_number_parameters 190
_refine_ls_number_reflns 2193
_refine_ls_number_restraints 0
_refine_ls_restrained_S_all 1.060
_refine_ls_R_factor_all 0.0588
_refine_ls_R_factor_gt 0.0411
_refine_ls_shift/su_max 0.001
_refine_ls_shift/su_mean 0.000
_refine_ls_structure_factor_coef Fsqd
_refine_ls_weighting_details 'w=1/[\s^2^(Fo^2^)+(0.0252P)^2^+0.1748P] where P=(Fo^2^+2Fc^2^)/3'
_refine_ls_weighting_scheme calc
_refine_ls_wR_factor_gt 0.0764
_refine_ls_wR_factor_ref 0.0860
_reflns_Friedel_coverage 0.000
_reflns_number_gt 1696
_reflns_number_total 2193
_reflns_threshold_expression 'I > 2\s(I)'
_cod_data_source_file c6ce02115h1.cif
_cod_data_source_block compound_4
_cod_depositor_comments 'Adding full bibliography for 7227139--7227149.cif.'
_cod_database_code 7227139
_shelx_space_group_comment
;
The symmetry employed for this shelxl refinement is uniquely defined
by the following loop, which should always be used as a source of
symmetry information in preference to the above space-group names.
They are only intended as comments.
;
_shelx_estimated_absorpt_t_min 0.692
_shelx_estimated_absorpt_t_max 0.848

loop_
_space_group_symop_operation_xyz
'x, y, z'
'-x, y+1/2, -z+1/2'
'-x, -y, -z'
'x, -y-1/2, z-1/2'

loop_
_atom_site_label
_atom_site_type_symbol
_atom_site_fract_x
_atom_site_fract_y
_atom_site_fract_z
_atom_site_U_iso_or_equiv
_atom_site_adp_type
_atom_site_occupancy
_atom_site_site_symmetry_order
_atom_site_calc_flag
_atom_site_refinement_flags_posn
_atom_site_refinement_flags_adp
Co1 Co 0.22407(4) 0.61223(3) 0.50022(6) 0.02167(17) Uani 1 1 d . .
N1 N 0.3661(2) 0.6226(2) 0.6622(4) 0.0201(6) Uani 1 1 d . .
O1 O 0.31562(18) 0.86941(17) 0.7406(3) 0.0261(6) Uani 1 1 d . .
O2 O 0.23432(17) 0.76233(17) 0.5442(3) 0.0252(6) Uani 1 1 d . .
O3 O 0.92575(18) 0.92791(18) 1.1467(3) 0.0333(6) Uani 1 1 d . .
O4 O 0.76481(18) 0.96797(17) 1.0261(3) 0.0261(6) Uani 1 1 d . .
O5 O 0.1331(2) 0.60787(18) 0.7464(3) 0.0392(7) Uani 1 1 d . .
H1W H 0.1536 0.6534 0.8233 0.047 Uiso 1 1 d R U
H2W H 0.0681 0.5962 0.7156 0.047 Uiso 1 1 d R U
O6 O 0.0852(2) 0.61973(19) 0.3228(4) 0.0426(7) Uani 1 1 d . .
H3W H 0.0537 0.5622 0.3519 0.051 Uiso 1 1 d R U
H4W H 0.1097 0.6299 0.2212 0.051 Uiso 1 1 d R U
C1 C 0.3077(3) 0.7886(3) 0.6634(4) 0.0202(8) Uani 1 1 d . .
C2 C 0.3917(3) 0.7132(2) 0.7172(4) 0.0183(8) Uani 1 1 d . .
C3 C 0.4375(3) 0.5528(3) 0.7012(5) 0.0261(8) Uani 1 1 d . .
H3 H 0.4204 0.4899 0.6651 0.031 Uiso 1 1 calc R U
C4 C 0.5358(3) 0.5703(3) 0.7929(5) 0.0271(9) Uani 1 1 d . .
H4 H 0.5835 0.5197 0.8148 0.033 Uiso 1 1 calc R U
C5 C 0.5640(3) 0.6631(3) 0.8529(4) 0.0185(8) Uani 1 1 d . .
C6 C 0.4871(2) 0.7347(3) 0.8132(4) 0.0189(8) Uani 1 1 d . .
H6 H 0.5007 0.7978 0.8525 0.023 Uiso 1 1 calc R U
C7 C 0.6698(3) 0.6853(2) 0.9477(4) 0.0181(8) Uani 1 1 d . .
C8 C 0.7402(3) 0.6109(3) 1.0070(4) 0.0241(8) Uani 1 1 d . .
H8 H 0.7193 0.5468 0.9932 0.029 Uiso 1 1 calc R U
C9 C 0.8404(3) 0.6331(3) 1.0855(5) 0.0270(9) Uani 1 1 d . .
H9 H 0.8867 0.5836 1.1237 0.032 Uiso 1 1 calc R U
C10 C 0.8726(3) 0.7281(3) 1.1081(4) 0.0252(8) Uani 1 1 d . .
H10 H 0.9404 0.7422 1.1601 0.030 Uiso 1 1 calc R U
C11 C 0.8035(3) 0.8022(2) 1.0529(4) 0.0180(8) Uani 1 1 d . .
C12 C 0.8343(3) 0.9058(3) 1.0779(4) 0.0212(8) Uani 1 1 d . .
C13 C 0.7032(2) 0.7797(3) 0.9743(4) 0.0202(8) Uani 1 1 d . .
H13 H 0.6569 0.8296 0.9382 0.024 Uiso 1 1 calc R U

loop_
_atom_site_aniso_label
_atom_site_aniso_U_11
_atom_site_aniso_U_22
_atom_site_aniso_U_33
_atom_site_aniso_U_23
_atom_site_aniso_U_13
_atom_site_aniso_U_12
Co1 0.0160(3) 0.0166(3) 0.0316(3) 0.0002(2) -0.00583(19) -0.0007(2)
N1 0.0175(16) 0.0153(16) 0.0273(15) -0.0015(13) -0.0017(12) -0.0007(13)
O1 0.0281(15) 0.0161(14) 0.0337(13) -0.0039(12) -0.0008(11) 0.0005(11)
O2 0.0193(13) 0.0195(14) 0.0356(13) -0.0037(11) -0.0073(10) 0.0012(11)
O3 0.0165(14) 0.0269(16) 0.0548(16) 0.0050(13) -0.0115(12) -0.0043(12)
O4 0.0177(13) 0.0172(14) 0.0422(14) -0.0011(12) -0.0081(11) 0.0019(11)
O5 0.0286(16) 0.0368(17) 0.0524(16) -0.0092(14) 0.0036(12) -0.0131(13)
O6 0.0293(16) 0.0350(17) 0.0606(17) 0.0082(14) -0.0218(13) -0.0018(13)
C1 0.0195(19) 0.020(2) 0.0214(17) 0.0011(17) 0.0050(14) -0.0003(16)
C2 0.0167(18) 0.0174(19) 0.0208(17) 0.0013(15) 0.0006(14) 0.0008(15)
C3 0.026(2) 0.0145(19) 0.037(2) -0.0054(17) -0.0051(16) -0.0001(17)
C4 0.024(2) 0.020(2) 0.036(2) -0.0013(17) -0.0058(16) 0.0041(17)
C5 0.0179(19) 0.0192(19) 0.0185(16) 0.0001(16) 0.0012(13) -0.0010(16)
C6 0.0185(19) 0.0154(19) 0.0225(17) -0.0032(15) -0.0020(13) -0.0026(15)
C7 0.0196(19) 0.018(2) 0.0163(16) -0.0010(15) -0.0016(13) 0.0018(16)
C8 0.028(2) 0.019(2) 0.0250(18) 0.0004(17) -0.0044(15) -0.0001(17)
C9 0.023(2) 0.022(2) 0.034(2) 0.0030(18) -0.0108(15) 0.0096(17)
C10 0.020(2) 0.025(2) 0.0300(19) 0.0025(18) -0.0054(15) 0.0003(17)
C11 0.0181(19) 0.0178(19) 0.0181(16) 0.0011(16) 0.0016(13) 0.0016(15)
C12 0.0173(19) 0.024(2) 0.0223(18) 0.0018(17) 0.0028(14) 0.0018(16)
C13 0.0164(19) 0.023(2) 0.0208(17) 0.0008(16) -0.0034(14) 0.0051(16)

loop_
_atom_type_symbol
_atom_type_description
_atom_type_scat_dispersion_real
_atom_type_scat_dispersion_imag
_atom_type_scat_source
H H 0.0000 0.0000 'International Tables Vol C Tables 4.2.6.8 and 6.1.1.4'
C C 0.0033 0.0016 'International Tables Vol C Tables 4.2.6.8 and 6.1.1.4'
N N 0.0061 0.0033 'International Tables Vol C Tables 4.2.6.8 and 6.1.1.4'
O O 0.0106 0.0060 'International Tables Vol C Tables 4.2.6.8 and 6.1.1.4'
Co Co 0.3494 0.9721 'International Tables Vol C Tables 4.2.6.8 and 6.1.1.4'

loop_
_geom_angle_atom_site_label_1
_geom_angle_atom_site_label_2
_geom_angle_atom_site_label_3
_geom_angle
_geom_angle_site_symmetry_1
_geom_angle_site_symmetry_3
O4 Co1 N1 93.29(10) 2_646 .
O4 Co1 O6 93.10(9) 2_646 .
N1 Co1 O6 172.48(11) . .
O4 Co1 O2 172.03(9) 2_646 .
N1 Co1 O2 78.85(10) . .
O6 Co1 O2 94.66(9) . .
O4 Co1 O5 95.20(9) 2_646 .
N1 Co1 O5 92.19(10) . .
O6 Co1 O5 91.19(10) . .
O2 Co1 O5 86.49(9) . .
O4 Co1 O1 89.71(9) 2_646 4_575
N1 Co1 O1 88.63(10) . 4_575
O6 Co1 O1 87.43(10) . 4_575
O2 Co1 O1 88.80(9) . 4_575
O5 Co1 O1 174.97(9) . 4_575
C3 N1 C2 117.9(3) . .
C3 N1 Co1 127.7(2) . .
C2 N1 Co1 114.1(2) . .
C1 O1 Co1 115.4(2) . 4_576
C1 O2 Co1 114.7(2) . .
C12 O4 Co1 130.7(2) . 2_656
Co1 O5 H1W 109.8 . .
Co1 O5 H2W 110.5 . .
H1W O5 H2W 123.2 . .
Co1 O6 H3W 100.3 . .
Co1 O6 H4W 101.0 . .
H3W O6 H4W 122.8 . .
O1 C1 O2 125.9(3) . .
O1 C1 C2 118.1(3) . .
O2 C1 C2 116.0(3) . .
N1 C2 C6 122.0(3) . .
N1 C2 C1 114.7(3) . .
C6 C2 C1 123.3(3) . .
N1 C3 C4 122.7(3) . .
N1 C3 H3 118.6 . .
C4 C3 H3 118.6 . .
C3 C4 C5 120.6(3) . .
C3 C4 H4 119.7 . .
C5 C4 H4 119.7 . .
C4 C5 C6 115.6(3) . .
C4 C5 C7 122.2(3) . .
C6 C5 C7 122.2(3) . .
C2 C6 C5 121.1(3) . .
C2 C6 H6 119.4 . .
C5 C6 H6 119.4 . .
C13 C7 C8 118.1(3) . .
C13 C7 C5 120.9(3) . .
C8 C7 C5 121.0(3) . .
C9 C8 C7 120.0(3) . .
C9 C8 H8 120.0 . .
C7 C8 H8 120.0 . .
C10 C9 C8 120.8(3) . .
C10 C9 H9 119.6 . .
C8 C9 H9 119.6 . .
C9 C10 C11 119.8(3) . .
C9 C10 H10 120.1 . .
C11 C10 H10 120.1 . .
C10 C11 C13 119.2(3) . .
C10 C11 C12 121.6(3) . .
C13 C11 C12 119.2(3) . .
O3 C12 O4 123.0(3) . .
O3 C12 C11 120.3(3) . .
O4 C12 C11 116.7(3) . .
C7 C13 C11 122.0(3) . .
C7 C13 H13 119.0 . .
C11 C13 H13 119.0 . .

loop_
_geom_bond_atom_site_label_1
_geom_bond_atom_site_label_2
_geom_bond_distance
_geom_bond_site_symmetry_2
Co1 O4 2.013(2) 2_646
Co1 N1 2.071(3) .
Co1 O6 2.093(2) .
Co1 O2 2.106(2) .
Co1 O5 2.142(2) .
Co1 O1 2.241(2) 4_575
N1 C3 1.338(4) .
N1 C2 1.348(4) .
O1 C1 1.247(4) .
O1 Co1 2.241(2) 4_576
O2 C1 1.266(4) .
O3 C12 1.261(4) .
O4 C12 1.267(4) .
O4 Co1 2.013(2) 2_656
O5 H1W 0.8621 .
O5 H2W 0.8497 .
O6 H3W 0.9191 .
O6 H4W 0.8121 .
C1 C2 1.519(4) .
C2 C6 1.376(4) .
C3 C4 1.384(4) .
C3 H3 0.9300 .
C4 C5 1.394(5) .
C4 H4 0.9300 .
C5 C6 1.402(4) .
C5 C7 1.487(4) .
C6 H6 0.9300 .
C7 C13 1.384(4) .
C7 C8 1.407(4) .
C8 C9 1.382(4) .
C8 H8 0.9300 .
C9 C10 1.384(5) .
C9 H9 0.9300 .
C10 C11 1.387(4) .
C10 H10 0.9300 .
C11 C13 1.384(4) .
C11 C12 1.495(4) .
C13 H13 0.9300 .

loop_
_geom_hbond_atom_site_label_D
_geom_hbond_atom_site_label_H
_geom_hbond_atom_site_label_A
_geom_hbond_distance_DH
_geom_hbond_distance_HA
_geom_hbond_distance_DA
_geom_hbond_angle_DHA
_geom_hbond_site_symmetry_A
C4 H4 O1 0.93 2.48 3.370(4) 159.6 2_646
C3 H3 O4 0.93 2.64 3.156(4) 115.5 2_646
O6 H4W O2 0.81 2.55 3.245(4) 144.6 4_575
O6 H4W O1 0.81 2.59 2.997(4) 112.8 4_575
O6 H3W O3 0.92 1.88 2.671(4) 143.1 2_646
O5 H2W O3 0.85 1.86 2.709(3) 179.4 4_475
O5 H1W O2 0.86 2.16 2.996(3) 164.5 4_576
C4 H4 O1 0.93 2.48 3.370(4) 159.6 2_646
C3 H3 O4 0.93 2.64 3.156(4) 115.5 2_646
O6 H4W O2 0.81 2.55 3.245(4) 144.6 4_575
O6 H4W O1 0.81 2.59 2.997(4) 112.8 4_575
O6 H3W O3 0.92 1.88 2.671(4) 143.1 2_646
O5 H2W O3 0.85 1.86 2.709(3) 179.4 4_475
O5 H1W O2 0.86 2.16 2.996(3) 164.5 4_576
O6 H4W O2 0.81 2.55 3.245(4) 144.6 4_575
O6 H4W O1 0.81 2.59 2.997(4) 112.8 4_575
O6 H3W O3 0.92 1.88 2.671(4) 143.1 2_646
C4 H4 O1 0.93 2.48 3.370(4) 159.6 2_646
C3 H3 O4 0.93 2.64 3.156(4) 115.5 2_646
O5 H2W O3 0.85 1.86 2.709(3) 179.4 4_475
O5 H1W O2 0.86 2.16 2.996(3) 164.5 4_576
C4 H4 O1 0.93 2.48 3.370(4) 159.6 2_646
C3 H3 O4 0.93 2.64 3.156(4) 115.5 2_646
O5 H2W O3 0.85 1.86 2.709(3) 179.4 4_475
O5 H1W O2 0.86 2.16 2.996(3) 164.5 4_576

loop_
_geom_torsion_atom_site_label_1
_geom_torsion_atom_site_label_2
_geom_torsion_atom_site_label_3
_geom_torsion_atom_site_label_4
_geom_torsion
_geom_torsion_site_symmetry_1
Co1 O1 C1 O2 85.1(4) 4_576
Co1 O1 C1 C2 -94.0(3) 4_576
Co1 O2 C1 O1 -164.4(3) .
Co1 O2 C1 C2 14.7(3) .
C3 N1 C2 C6 -1.0(5) .
Co1 N1 C2 C6 -174.9(2) .
C3 N1 C2 C1 178.6(3) .
Co1 N1 C2 C1 4.7(3) .
O1 C1 C2 N1 166.0(3) .
O2 C1 C2 N1 -13.2(4) .
O1 C1 C2 C6 -14.4(5) .
O2 C1 C2 C6 166.4(3) .
C2 N1 C3 C4 -0.7(5) .
Co1 N1 C3 C4 172.3(2) .
N1 C3 C4 C5 1.3(5) .
C3 C4 C5 C6 -0.1(5) .
C3 C4 C5 C7 -178.5(3) .
N1 C2 C6 C5 2.2(5) .
C1 C2 C6 C5 -177.4(3) .
C4 C5 C6 C2 -1.5(5) .
C7 C5 C6 C2 176.8(3) .
C4 C5 C7 C13 168.0(3) .
C6 C5 C7 C13 -10.2(5) .
C4 C5 C7 C8 -9.8(5) .
C6 C5 C7 C8 172.0(3) .
C13 C7 C8 C9 -1.3(5) .
C5 C7 C8 C9 176.5(3) .
C7 C8 C9 C10 0.4(5) .
C8 C9 C10 C11 0.6(5) .
C9 C10 C11 C13 -0.5(5) .
C9 C10 C11 C12 178.9(3) .
Co1 O4 C12 O3 8.9(5) 2_656
Co1 O4 C12 C11 -170.75(19) 2_656
C10 C11 C12 O3 1.6(5) .
C13 C11 C12 O3 -179.0(3) .
C10 C11 C12 O4 -178.7(3) .
C13 C11 C12 O4 0.7(4) .
C8 C7 C13 C11 1.4(5) .
C5 C7 C13 C11 -176.5(3) .
C10 C11 C13 C7 -0.4(5) .
C12 C11 C13 C7 -179.9(3) .
